data_4300276
loop_
_publ_author_name
'Zhang, Jubo'
'Gunnoe, T. Brent'
'Petersen, Jeffrey L.'

_publ_section_title
;
 Reactions of (PCP)Ru(CO)(NHPh)(PMe3) (PCP = 2,6-(CH2PtBu2)2C6H3)
 with Substrates That Possess Polar Bonds
;
_journal_coden_ASTM INOCAJ
_journal_issue 8
_journal_name_full 'Inorganic Chemistry'
_journal_page_first 2895
_journal_page_last 2907
_journal_paper_doi 10.1021/ic0483592
_journal_volume 44
_journal_year 2005
_chemical_formula_sum 'C38 H53 N O2 P2 Ru'
_chemical_formula_weight 718.82
_space_group_IT_number 14
_symmetry_cell_setting monoclinic
_symmetry_space_group_name_Hall '-P 2ybc'
_symmetry_space_group_name_H-M 'P 1 21/c 1'
_cell_angle_alpha 90.00
_cell_angle_beta 109.9630(10)
_cell_angle_gamma 90.00
_cell_formula_units_Z 4
_cell_length_a 16.4184(9)
_cell_length_b 11.5064(6)
_cell_length_c 20.7716(11)
_cell_measurement_temperature 295(2)
_cell_volume 3688.3(3)
_diffrn_ambient_temperature 295(2)
_exptl_crystal_density_diffrn 1.295
_cod_duplicate_entry 4300799
_cod_original_sg_symbol_H-M 'P 21/c'
_cod_database_code 4300276

loop_
_symmetry_equiv_pos_as_xyz
'x, y, z'
'-x, y+1/2, -z+1/2'
'-x, -y, -z'
'x, -y-1/2, z-1/2'

loop_
_atom_site_label
_atom_site_type_symbol
_atom_site_fract_x
_atom_site_fract_y
_atom_site_fract_z
_atom_site_U_iso_or_equiv
_atom_site_adp_type
_atom_site_occupancy
_atom_site_symmetry_multiplicity
_atom_site_calc_flag
_atom_site_refinement_flags
_atom_site_disorder_assembly
_atom_site_disorder_group
Ru1 Ru 0.269740(19) 0.92650(2) 0.063446(15) 0.04005(11) Uani 1 1 d . . .
P1 P 0.19443(7) 1.09123(8) -0.00248(5) 0.0470(3) Uani 1 1 d . . .
P2 P 0.33329(7) 0.80631(8) 0.16254(5) 0.0470(3) Uani 1 1 d . . .
N1 N 0.2605(2) 0.7932(3) -0.01375(16) 0.0448(7) Uani 1 1 d . . .
O1 O 0.4389(2) 1.0369(3) 0.0850(2) 0.0893(12) Uani 1 1 d . . .
O2 O 0.15018(16) 0.8232(2) 0.02029(13) 0.0468(6) Uani 1 1 d . . .
C1 C 0.3724(3) 0.9951(3) 0.0792(2) 0.0555(11) Uani 1 1 d . . .
C2 C 0.2380(3) 1.0216(3) 0.1365(2) 0.0463(9) Uani 1 1 d . . .
C3 C 0.2838(3) 1.0085(3) 0.2063(2) 0.0545(11) Uani 1 1 d . . .
C4 C 0.2599(4) 1.0707(4) 0.2545(2) 0.0759(15) Uani 1 1 d . . .
H4 H 0.2911 1.0615 0.3009 0.091 Uiso 1 1 calc R . .
C5 C 0.1916(4) 1.1448(5) 0.2343(3) 0.0888(17) Uani 1 1 d . . .
H5 H 0.1776 1.1879 0.2669 0.107 Uiso 1 1 calc R . .
C6 C 0.1422(3) 1.1571(4) 0.1655(3) 0.0735(14) Uani 1 1 d . . .
H6 H 0.0939 1.2055 0.1521 0.088 Uiso 1 1 calc R . .
C7 C 0.1661(3) 1.0961(3) 0.1168(2) 0.0556(11) Uani 1 1 d . . .
C8 C 0.3572(3) 0.9221(3) 0.2277(2) 0.0567(11) Uani 1 1 d . . .
H8A H 0.3628 0.8893 0.2720 0.068 Uiso 1 1 calc R . .
H8B H 0.4113 0.9602 0.2313 0.068 Uiso 1 1 calc R . .
C9 C 0.1150(3) 1.1063(4) 0.0415(2) 0.0583(11) Uani 1 1 d . . .
H9A H 0.0862 1.1811 0.0313 0.070 Uiso 1 1 calc R . .
H9B H 0.0716 1.0454 0.0272 0.070 Uiso 1 1 calc R . .
C10 C 0.2531(3) 1.2370(4) 0.0135(3) 0.0679(13) Uani 1 1 d . . .
C11 C 0.3079(3) 1.2543(4) 0.0878(3) 0.0815(16) Uani 1 1 d . . .
H11A H 0.3508 1.1939 0.1019 0.122 Uiso 1 1 calc R . .
H11B H 0.2717 1.2515 0.1155 0.122 Uiso 1 1 calc R . .
H11C H 0.3362 1.3285 0.0933 0.122 Uiso 1 1 calc R . .
C12 C 0.3124(4) 1.2436(5) -0.0285(3) 0.106(2) Uani 1 1 d . . .
H12A H 0.3520 1.3072 -0.0126 0.159 Uiso 1 1 calc R . .
H12B H 0.2784 1.2555 -0.0758 0.159 Uiso 1 1 calc R . .
H12C H 0.3443 1.1724 -0.0238 0.159 Uiso 1 1 calc R . .
C13 C 0.1880(4) 1.3415(4) -0.0022(4) 0.119(3) Uani 1 1 d . . .
H13A H 0.1447 1.3273 0.0184 0.179 Uiso 1 1 calc R . .
H13B H 0.1606 1.3495 -0.0509 0.179 Uiso 1 1 calc R . .
H13C H 0.2188 1.4116 0.0163 0.179 Uiso 1 1 calc R . .
C14 C 0.1286(3) 1.0791(4) -0.0973(2) 0.0583(11) Uani 1 1 d . . .
C15 C 0.0550(3) 0.9959(5) -0.1058(3) 0.0868(17) Uani 1 1 d . . .
H15A H 0.0274 0.9782 -0.1535 0.130 Uiso 1 1 calc R . .
H15B H 0.0136 1.0309 -0.0883 0.130 Uiso 1 1 calc R . .
H15C H 0.0769 0.9257 -0.0809 0.130 Uiso 1 1 calc R . .
C16 C 0.1883(4) 1.0287(6) -0.1327(3) 0.102(2) Uani 1 1 d . . .
H16A H 0.1992 0.9483 -0.1205 0.153 Uiso 1 1 calc R . .
H16B H 0.2421 1.0706 -0.1183 0.153 Uiso 1 1 calc R . .
H16C H 0.1612 1.0356 -0.1814 0.153 Uiso 1 1 calc R . .
C17 C 0.0880(4) 1.1916(5) -0.1328(3) 0.0952(19) Uani 1 1 d . . .
H17A H 0.0526 1.1753 -0.1792 0.143 Uiso 1 1 calc R . .
H17B H 0.1329 1.2453 -0.1324 0.143 Uiso 1 1 calc R . .
H17C H 0.0528 1.2252 -0.1090 0.143 Uiso 1 1 calc R . .
C18 C 0.2563(3) 0.7054(4) 0.1855(2) 0.0668(13) Uani 1 1 d . . .
C19 C 0.1753(3) 0.7727(5) 0.1820(3) 0.0864(16) Uani 1 1 d . . .
H19A H 0.1515 0.8092 0.1380 0.130 Uiso 1 1 calc R . .
H19B H 0.1899 0.8310 0.2172 0.130 Uiso 1 1 calc R . .
H19C H 0.1333 0.7204 0.1887 0.130 Uiso 1 1 calc R . .
C20 C 0.2946(4) 0.6506(5) 0.2573(3) 0.108(2) Uani 1 1 d . . .
H20A H 0.3138 0.7111 0.2910 0.162 Uiso 1 1 calc R . .
H20B H 0.3429 0.6020 0.2591 0.162 Uiso 1 1 calc R . .
H20C H 0.2511 0.6048 0.2666 0.162 Uiso 1 1 calc R . .
C21 C 0.2280(4) 0.6060(4) 0.1316(3) 0.0840(17) Uani 1 1 d . . .
H21A H 0.1901 0.5536 0.1438 0.126 Uiso 1 1 calc R . .
H21B H 0.2783 0.5645 0.1306 0.126 Uiso 1 1 calc R . .
H21C H 0.1981 0.6386 0.0872 0.126 Uiso 1 1 calc R . .
C22 C 0.4421(3) 0.7307(4) 0.1816(2) 0.0609(12) Uani 1 1 d . . .
C23 C 0.4940(3) 0.7218(5) 0.2588(2) 0.0896(17) Uani 1 1 d . . .
H23A H 0.5478 0.6825 0.2653 0.134 Uiso 1 1 calc R . .
H23B H 0.4610 0.6790 0.2811 0.134 Uiso 1 1 calc R . .
H23C H 0.5055 0.7984 0.2781 0.134 Uiso 1 1 calc R . .
C24 C 0.4331(4) 0.6076(5) 0.1515(3) 0.101(2) Uani 1 1 d . . .
H24A H 0.3962 0.6096 0.1043 0.151 Uiso 1 1 calc R . .
H24B H 0.4082 0.5574 0.1767 0.151 Uiso 1 1 calc R . .
H24C H 0.4892 0.5789 0.1546 0.151 Uiso 1 1 calc R . .
C25 C 0.4971(3) 0.7995(6) 0.1491(3) 0.104(2) Uani 1 1 d . . .
H25A H 0.5057 0.8768 0.1676 0.156 Uiso 1 1 calc R . .
H25B H 0.4681 0.8030 0.1004 0.156 Uiso 1 1 calc R . .
H26C H 0.5523 0.7620 0.1588 0.156 Uiso 1 1 calc R . .
C26 C 0.1810(2) 0.7656(3) -0.01906(19) 0.0439(9) Uani 1 1 d . . .
C27 C 0.1231(2) 0.6806(3) -0.0686(2) 0.0490(10) Uani 1 1 d . . .
C28 C 0.0581(3) 0.6270(4) -0.0507(2) 0.0579(11) Uani 1 1 d . . .
H28 H 0.0523 0.6430 -0.0086 0.069 Uiso 1 1 calc R . .
C29 C 0.0025(3) 0.5506(4) -0.0948(3) 0.0764(15) Uani 1 1 d . . .
H29 H -0.0410 0.5148 -0.0828 0.092 Uiso 1 1 calc R . .
C30 C 0.0114(4) 0.5269(4) -0.1577(3) 0.0838(17) Uani 1 1 d . . .
H30 H -0.0258 0.4741 -0.1874 0.101 Uiso 1 1 calc R . .
C31 C 0.0737(4) 0.5800(4) -0.1761(3) 0.0796(15) Uani 1 1 d . . .
H31 H 0.0788 0.5641 -0.2185 0.096 Uiso 1 1 calc R . .
C32 C 0.1294(3) 0.6575(4) -0.1320(2) 0.0675(13) Uani 1 1 d . . .
H32 H 0.1717 0.6947 -0.1450 0.081 Uiso 1 1 calc R . .
C33 C 0.3199(2) 0.7340(3) -0.03746(18) 0.0430(9) Uani 1 1 d . . .
C34 C 0.3247(3) 0.6135(3) -0.0397(2) 0.0542(10) Uani 1 1 d . . .
H34 H 0.2848 0.5685 -0.0280 0.065 Uiso 1 1 calc R . .
C35 C 0.3880(3) 0.5600(4) -0.0591(2) 0.0624(12) Uani 1 1 d . . .
H35 H 0.3895 0.4793 -0.0614 0.075 Uiso 1 1 calc R . .
C36 C 0.4487(3) 0.6247(4) -0.0751(2) 0.0615(11) Uani 1 1 d . . .
H36 H 0.4914 0.5885 -0.0880 0.074 Uiso 1 1 calc R . .
C37 C 0.4455(3) 0.7434(4) -0.0718(2) 0.0581(11) Uani 1 1 d . . .
H37 H 0.4868 0.7879 -0.0820 0.070 Uiso 1 1 calc R . .
C38 C 0.3816(3) 0.7981(3) -0.0535(2) 0.0496(10) Uani 1 1 d . . .
H38 H 0.3801 0.8788 -0.0519 0.060 Uiso 1 1 calc R . .

loop_
_atom_site_aniso_label
_atom_site_aniso_U_11
_atom_site_aniso_U_22
_atom_site_aniso_U_33
_atom_site_aniso_U_23
_atom_site_aniso_U_13
_atom_site_aniso_U_12
Ru1 0.04526(19) 0.04416(17) 0.02941(16) -0.00089(13) 0.01103(12) -0.00598(14)
P1 0.0465(6) 0.0505(5) 0.0402(6) 0.0079(4) 0.0100(5) -0.0043(4)
P2 0.0558(6) 0.0489(5) 0.0307(5) 0.0020(4) 0.0073(5) -0.0034(5)
N1 0.0505(19) 0.0502(16) 0.0332(17) -0.0018(14) 0.0136(15) -0.0091(15)
O1 0.062(2) 0.073(2) 0.129(4) 0.010(2) 0.028(2) -0.0200(18)
O2 0.0495(15) 0.0577(14) 0.0339(14) -0.0045(12) 0.0151(12) -0.0068(13)
C1 0.069(3) 0.046(2) 0.049(3) 0.0034(19) 0.017(2) -0.004(2)
C2 0.058(2) 0.0426(18) 0.039(2) -0.0051(17) 0.0173(19) -0.0058(18)
C3 0.071(3) 0.055(2) 0.034(2) -0.0068(19) 0.013(2) -0.002(2)
C4 0.104(4) 0.081(3) 0.040(3) -0.015(2) 0.020(3) 0.014(3)
C5 0.130(5) 0.092(4) 0.052(3) -0.015(3) 0.041(3) 0.025(4)
C6 0.092(4) 0.075(3) 0.058(3) -0.008(3) 0.032(3) 0.020(3)
C7 0.063(3) 0.058(2) 0.045(2) -0.0027(19) 0.018(2) 0.002(2)
C8 0.066(3) 0.064(2) 0.033(2) -0.0039(19) 0.0062(19) -0.003(2)
C9 0.057(3) 0.066(2) 0.052(3) 0.003(2) 0.018(2) 0.011(2)
C10 0.065(3) 0.053(2) 0.076(4) 0.017(2) 0.011(3) -0.010(2)
C11 0.083(4) 0.051(2) 0.091(4) -0.005(3) 0.005(3) -0.017(2)
C12 0.096(4) 0.124(5) 0.089(4) 0.026(4) 0.019(4) -0.053(4)
C13 0.106(5) 0.059(3) 0.150(7) 0.020(4) -0.011(4) 0.003(3)
C14 0.055(3) 0.075(3) 0.042(2) 0.012(2) 0.013(2) 0.006(2)
C15 0.078(4) 0.113(4) 0.050(3) 0.005(3) -0.002(3) -0.022(3)
C16 0.095(4) 0.165(6) 0.049(3) -0.002(4) 0.028(3) 0.015(4)
C17 0.113(5) 0.092(4) 0.059(3) 0.020(3) 0.000(3) 0.010(3)
C18 0.082(3) 0.070(3) 0.042(3) 0.010(2) 0.014(2) -0.018(3)
C19 0.091(4) 0.101(4) 0.080(4) 0.008(3) 0.046(3) -0.018(3)
C20 0.130(5) 0.124(5) 0.054(3) 0.036(3) 0.012(3) -0.043(4)
C21 0.093(4) 0.066(3) 0.076(4) 0.003(3) 0.007(3) -0.027(3)
C22 0.064(3) 0.071(3) 0.039(2) 0.005(2) 0.005(2) 0.013(2)
C23 0.084(4) 0.122(4) 0.045(3) 0.000(3) -0.001(3) 0.029(3)
C24 0.115(5) 0.096(4) 0.074(4) -0.019(3) 0.010(4) 0.037(4)
C25 0.065(3) 0.142(5) 0.102(5) 0.037(4) 0.024(3) 0.034(4)
C26 0.049(2) 0.0484(19) 0.033(2) 0.0005(17) 0.0116(17) -0.0130(18)
C27 0.049(2) 0.053(2) 0.040(2) -0.0011(18) 0.0085(18) -0.0122(18)
C28 0.055(3) 0.063(2) 0.052(3) 0.006(2) 0.014(2) -0.014(2)
C29 0.067(3) 0.077(3) 0.073(4) 0.002(3) 0.009(3) -0.029(3)
C30 0.078(4) 0.076(3) 0.074(4) -0.017(3) -0.004(3) -0.022(3)
C31 0.079(3) 0.099(4) 0.049(3) -0.021(3) 0.006(3) -0.019(3)
C32 0.068(3) 0.089(3) 0.044(3) -0.012(2) 0.018(2) -0.023(3)
C33 0.049(2) 0.053(2) 0.0265(19) -0.0024(16) 0.0126(17) -0.0085(18)
C34 0.066(3) 0.054(2) 0.046(2) -0.0035(19) 0.023(2) -0.012(2)
C35 0.079(3) 0.053(2) 0.057(3) -0.002(2) 0.026(3) 0.000(2)
C36 0.058(3) 0.080(3) 0.048(3) -0.006(2) 0.021(2) 0.001(2)
C37 0.055(3) 0.073(3) 0.049(3) 0.002(2) 0.022(2) -0.012(2)
C38 0.054(2) 0.053(2) 0.043(2) 0.0008(18) 0.0192(19) -0.0096(19)

loop_
_geom_bond_atom_site_label_1
_geom_bond_atom_site_label_2
_geom_bond_distance
_geom_bond_site_symmetry_2
_geom_bond_publ_flag
Ru1 C1 1.787(5) . ?
Ru1 C2 2.076(4) . ?
Ru1 N1 2.186(3) . ?
Ru1 O2 2.206(2) . ?
Ru1 P2 2.4024(10) . ?
Ru1 P1 2.4167(10) . ?
P1 C9 1.837(5) . ?
P1 C14 1.901(4) . ?
P1 C10 1.906(4) . ?
P2 C8 1.844(4) . ?
P2 C18 1.893(5) . ?
P2 C22 1.903(4) . ?
N1 C26 1.311(5) . ?
N1 C33 1.409(5) . ?
O1 C1 1.162(5) . ?
O2 C26 1.283(4) . ?
C2 C3 1.396(5) . ?
C2 C7 1.402(6) . ?
C3 C4 1.392(6) . ?
C3 C8 1.507(6) . ?
C4 C5 1.357(7) . ?
C5 C6 1.389(7) . ?
C6 C7 1.392(6) . ?
C7 C9 1.507(6) . ?
C10 C11 1.512(7) . ?
C10 C12 1.514(7) . ?
C10 C13 1.568(6) . ?
C14 C15 1.504(6) . ?
C14 C16 1.526(7) . ?
C14 C17 1.526(6) . ?
C18 C19 1.520(7) . ?
C18 C20 1.542(6) . ?
C18 C21 1.556(6) . ?
C22 C25 1.522(7) . ?
C22 C24 1.535(6) . ?
C22 C23 1.540(6) . ?
C26 C27 1.500(5) . ?
C27 C32 1.381(6) . ?
C27 C28 1.389(6) . ?
C28 C29 1.370(6) . ?
C29 C30 1.389(8) . ?
C30 C31 1.354(7) . ?
C31 C32 1.380(6) . ?
C33 C38 1.381(5) . ?
C33 C34 1.390(5) . ?
C34 C35 1.381(6) . ?
C35 C36 1.374(6) . ?
C36 C37 1.369(6) . ?
C37 C38 1.384(6) . ?
